data_4076156
loop_
_publ_author_name
'Song, Li-Cheng'
'Jin, Guo-Xia'
'Wang, Hu-Ting'
'Zhang, Wen-Xiong'
'Hu, Qing-Mei'

_publ_section_title
;
 Self-Assembly of Cationic Pd(II)/Pt(II) Metallomacrocycles Containing
 Tetrahedral C2Co2Clusters from Rigid Cluster-Bridged Bipyridine
 (4-C5H4N)2C2Co2(CO)6and Diphosphine- or Diarsine-Chelated Pd(II)/Pt(II)
 Complexes [M(dppb)(H2O)2][OTf]2(M = Pd, Pt), [Pd(dpab)(H2O)(OTf)][OTf],
 and [Pt(dpab)(H2O)2][OTf]2
;
_journal_issue 26
_journal_name_full Organometallics
_journal_page_first 6464
_journal_paper_doi 10.1021/om050668s
_journal_volume 24
_journal_year 2005
_chemical_formula_sum 'C31 H33 Cl3 F6 O8 P2 Pt S2'
_chemical_formula_weight 1075.07
_chemical_name_systematic
; 
 ? 
;
_space_group_IT_number 14
_symmetry_cell_setting monoclinic
_symmetry_space_group_name_Hall '-P 2yn'
_symmetry_space_group_name_H-M 'P 1 21/n 1'
_atom_sites_solution_hydrogens geom
_atom_sites_solution_primary direct
_atom_sites_solution_secondary difmap
_audit_creation_method SHELXL-97
_cell_angle_alpha 90.00
_cell_angle_beta 93.602(6)
_cell_angle_gamma 90.00
_cell_formula_units_Z 4
_cell_length_a 11.515(5)
_cell_length_b 21.608(9)
_cell_length_c 16.205(7)
_cell_measurement_temperature 293(2)
_cell_volume 4024(3)
_computing_cell_refinement 'Bruker SMART'
_computing_data_collection 'Bruker SMART'
_computing_data_reduction 'Bruker SAINT'
_computing_molecular_graphics 'Bruker SHELXTL'
_computing_publication_material 'Bruker SHELXTL'
_computing_structure_refinement 'SHELXL-97 (Sheldrick, 1997)'
_computing_structure_solution 'SHELXS-97 (Sheldrick, 1990)'
_diffrn_ambient_temperature 293(2)
_diffrn_measured_fraction_theta_full 0.992
_diffrn_measured_fraction_theta_max 0.992
_diffrn_measurement_device_type 'CCD area detector'
_diffrn_measurement_method 'phi and omega scans'
_diffrn_radiation_monochromator graphite
_diffrn_radiation_source 'fine-focus sealed tube'
_diffrn_radiation_type MoK\a
_diffrn_radiation_wavelength 0.71073
_diffrn_reflns_av_R_equivalents 0.0398
_diffrn_reflns_av_sigmaI/netI 0.0532
_diffrn_reflns_limit_h_max 13
_diffrn_reflns_limit_h_min -14
_diffrn_reflns_limit_k_max 27
_diffrn_reflns_limit_k_min -17
_diffrn_reflns_limit_l_max 20
_diffrn_reflns_limit_l_min -20
_diffrn_reflns_number 22566
_diffrn_reflns_theta_full 26.50
_diffrn_reflns_theta_max 26.50
_diffrn_reflns_theta_min 1.57
_exptl_absorpt_coefficient_mu 3.943
_exptl_absorpt_correction_T_max 0.7180
_exptl_absorpt_correction_T_min 0.5060
_exptl_absorpt_correction_type multi-scan
_exptl_absorpt_process_details sadabs
_exptl_crystal_colour colourless
_exptl_crystal_density_diffrn 1.775
_exptl_crystal_density_method 'not measured'
_exptl_crystal_description plan
_exptl_crystal_F_000 2112
_exptl_crystal_size_max 0.20
_exptl_crystal_size_mid 0.12
_exptl_crystal_size_min 0.09
_refine_diff_density_max 1.074
_refine_diff_density_min -0.957
_refine_diff_density_rms 0.117
_refine_ls_extinction_method none
_refine_ls_goodness_of_fit_ref 1.063
_refine_ls_hydrogen_treatment mixed
_refine_ls_matrix_type full
_refine_ls_number_parameters 510
_refine_ls_number_reflns 8277
_refine_ls_number_restraints 24
_refine_ls_restrained_S_all 1.085
_refine_ls_R_factor_all 0.0662
_refine_ls_R_factor_gt 0.0456
_refine_ls_shift/su_max 0.003
_refine_ls_shift/su_mean 0.000
_refine_ls_structure_factor_coef Fsqd
_refine_ls_weighting_details 'calc w=1/[\s^2^(Fo^2^)+(0.0649P)^2^+0.0000P] where P=(Fo^2^+2Fc^2^)/3'
_refine_ls_weighting_scheme calc
_refine_ls_wR_factor_gt 0.1158
_refine_ls_wR_factor_ref 0.1233
_reflns_number_gt 6205
_reflns_number_total 8277
_reflns_threshold_expression >2sigma(I)
_cod_data_source_file om050668ssi20050803_051410.cif
_cod_data_source_block 50313bm
_cod_depositor_comments
;
The following automatic conversions were performed:

'_symmetry_cell_setting' value 'Monoclinic' changed to 'monoclinic'
according to /home/saulius/struct/CIF-dictionaries/cif_core.dic
dictionary named 'cif_core.dic' version 2.4.1 from 2010-06-29.

Automatic conversion script
Id: cif_fix_values 1715 2011-07-08 13:25:40Z adriana 
;
_cod_original_sg_symbol_H-M P2(1)/n
_cod_database_code 4076156

loop_
_symmetry_equiv_pos_as_xyz
'x, y, z'
'-x+1/2, y+1/2, -z+1/2'
'-x, -y, -z'
'x-1/2, -y-1/2, z-1/2'

loop_
_atom_site_label
_atom_site_type_symbol
_atom_site_fract_x
_atom_site_fract_y
_atom_site_fract_z
_atom_site_U_iso_or_equiv
_atom_site_adp_type
_atom_site_occupancy
_atom_site_symmetry_multiplicity
_atom_site_calc_flag
_atom_site_refinement_flags
_atom_site_disorder_assembly
_atom_site_disorder_group
Pt1 Pt 0.77853(2) 0.859521(10) 0.760850(13) 0.04110(10) Uani 1 1 d . . .
C1 C 0.8989(7) 0.9006(4) 0.5878(5) 0.072(2) Uani 1 1 d . . .
C2 C 0.8232(10) 0.9475(5) 0.5636(7) 0.117(4) Uani 1 1 d . . .
H2 H 0.7888 0.9704 0.6041 0.140 Uiso 1 1 calc R . .
C3 C 0.7968(12) 0.9617(7) 0.4823(8) 0.149(5) Uani 1 1 d . . .
H3 H 0.7488 0.9951 0.4679 0.178 Uiso 1 1 calc R . .
C4 C 0.8411(10) 0.9267(7) 0.4240(6) 0.122(4) Uani 1 1 d . . .
H4 H 0.8211 0.9343 0.3685 0.146 Uiso 1 1 calc R . .
C5 C 0.9141(11) 0.8808(6) 0.4456(6) 0.112(4) Uani 1 1 d . . .
H5 H 0.9465 0.8576 0.4046 0.134 Uiso 1 1 calc R . .
C6 C 0.9424(9) 0.8670(4) 0.5266(5) 0.091(3) Uani 1 1 d . . .
H6 H 0.9923 0.8341 0.5398 0.109 Uiso 1 1 calc R . .
C7 C 1.0465(6) 0.8276(3) 0.7016(4) 0.0510(16) Uani 1 1 d . . .
C8 C 1.1605(7) 0.8406(4) 0.6833(5) 0.067(2) Uani 1 1 d . . .
H8 H 1.1809 0.8806 0.6690 0.081 Uiso 1 1 calc R . .
C9 C 1.2424(7) 0.7948(5) 0.6863(5) 0.083(3) Uani 1 1 d . . .
H9 H 1.3186 0.8035 0.6743 0.099 Uiso 1 1 calc R . .
C10 C 1.2116(8) 0.7362(5) 0.7069(6) 0.090(3) Uani 1 1 d . . .
H10 H 1.2674 0.7050 0.7084 0.108 Uiso 1 1 calc R . .
C11 C 1.1021(8) 0.7225(4) 0.7251(6) 0.085(3) Uani 1 1 d . . .
H11 H 1.0830 0.6823 0.7397 0.102 Uiso 1 1 calc R . .
C12 C 1.0183(7) 0.7680(3) 0.7222(5) 0.0648(19) Uani 1 1 d . . .
H12 H 0.9424 0.7584 0.7342 0.078 Uiso 1 1 calc R . .
C13 C 1.0023(9) 0.9604(4) 0.7285(7) 0.096(3) Uani 1 1 d . . .
H13A H 1.0759 0.9620 0.7026 0.115 Uiso 1 1 calc R . .
H13B H 0.9536 0.9922 0.7022 0.115 Uiso 1 1 calc R . .
C14 C 1.025(2) 0.9789(6) 0.8052(9) 0.267(14) Uani 1 1 d . . .
H14A H 0.9784 1.0164 0.8060 0.320 Uiso 1 1 calc R . .
H14B H 1.1041 0.9935 0.8029 0.320 Uiso 1 1 calc R . .
C15 C 1.0241(8) 0.9602(4) 0.8876(6) 0.089(3) Uani 1 1 d . . .
H15A H 0.9605 0.9812 0.9124 0.106 Uiso 1 1 calc R . .
H15B H 1.0958 0.9742 0.9162 0.106 Uiso 1 1 calc R . .
C16 C 1.0120(5) 0.8910(3) 0.9035(5) 0.0613(19) Uani 1 1 d . . .
H16A H 1.0394 0.8825 0.9602 0.074 Uiso 1 1 calc R . .
H16B H 1.0623 0.8689 0.8678 0.074 Uiso 1 1 calc R . .
C17 C 0.7823(5) 0.9055(3) 0.9563(4) 0.0482(15) Uani 1 1 d . . .
C18 C 0.7149(6) 0.9538(3) 0.9278(4) 0.0561(17) Uani 1 1 d . . .
H18 H 0.7091 0.9630 0.8716 0.067 Uiso 1 1 calc R . .
C19 C 0.6552(7) 0.9891(4) 0.9822(5) 0.073(2) Uani 1 1 d . . .
H19 H 0.6080 1.0215 0.9625 0.088 Uiso 1 1 calc R . .
C20 C 0.6656(7) 0.9762(4) 1.0656(5) 0.074(2) Uani 1 1 d . . .
H20 H 0.6273 1.0008 1.1024 0.089 Uiso 1 1 calc R . .
C21 C 0.7315(7) 0.9281(4) 1.0942(4) 0.066(2) Uani 1 1 d . . .
H21 H 0.7364 0.9190 1.1504 0.080 Uiso 1 1 calc R . .
C22 C 0.7913(6) 0.8925(3) 1.0405(4) 0.0569(17) Uani 1 1 d . . .
H22 H 0.8375 0.8598 1.0605 0.068 Uiso 1 1 calc R . .
C23 C 0.8727(6) 0.7824(3) 0.9253(4) 0.0515(16) Uani 1 1 d . . .
C24 C 0.7731(7) 0.7532(3) 0.9468(4) 0.067(2) Uani 1 1 d . . .
H24 H 0.7025 0.7743 0.9433 0.080 Uiso 1 1 calc R . .
C25 C 0.7780(9) 0.6926(4) 0.9735(5) 0.083(3) Uani 1 1 d . . .
H25 H 0.7101 0.6728 0.9873 0.099 Uiso 1 1 calc R . .
C26 C 0.8782(11) 0.6620(4) 0.9798(5) 0.086(3) Uani 1 1 d . . .
H26 H 0.8797 0.6212 0.9978 0.103 Uiso 1 1 calc R . .
C27 C 0.9762(9) 0.6891(4) 0.9606(5) 0.086(3) Uani 1 1 d . . .
H27 H 1.0458 0.6672 0.9659 0.103 Uiso 1 1 calc R . .
C28 C 0.9760(7) 0.7501(4) 0.9325(5) 0.075(2) Uani 1 1 d . . .
H28 H 1.0449 0.7688 0.9187 0.090 Uiso 1 1 calc R . .
C29 C 0.5178(11) 1.0283(5) 0.6967(9) 0.112(4) Uani 1 1 d . . .
C30 C 0.6814(10) 0.6423(5) 0.7385(7) 0.092(3) Uani 1 1 d . . .
C31 C 0.3728(6) 0.8011(4) 0.9719(5) 0.177(6) Uiso 0.742(8) 1 d PD A 1
C31' C 0.3728(6) 0.8011(4) 0.9719(5) 0.177(6) Uiso 0.258(8) 1 d PD A 2
O1 O 0.6770(5) 0.8451(3) 0.6477(3) 0.0672(14) Uani 1 1 d D . .
H1A H 0.6223 0.8694 0.6448 0.101 Uiso 1 1 calc RD . .
O2 O 0.6228(4) 0.8381(2) 0.8176(2) 0.0472(10) Uani 1 1 d D . .
H2A H 0.6016 0.8031 0.8042 0.071 Uiso 1 1 calc RD . .
O3 O 0.4854(5) 0.9339(3) 0.7845(4) 0.0907(18) Uani 1 1 d . . .
O4 O 0.3262(5) 0.9708(3) 0.6963(5) 0.126(3) Uani 1 1 d . . .
O5 O 0.4907(6) 0.9212(3) 0.6398(4) 0.109(2) Uani 1 1 d . . .
O6 O 0.5846(7) 0.7241(3) 0.6538(4) 0.111(2) Uani 1 1 d . . .
O7 O 0.5444(5) 0.7260(3) 0.7949(4) 0.101(2) Uani 1 1 d . . .
O8 O 0.4604(6) 0.6470(3) 0.7047(6) 0.141(3) Uani 1 1 d . . .
Cl1 Cl 0.2677(4) 0.7867(4) 1.0321(3) 0.194(4) Uani 0.742(8) 1 d PD A 1
Cl2 Cl 0.3238(6) 0.8349(5) 0.8842(3) 0.196(4) Uani 0.742(8) 1 d PD A 1
Cl3 Cl 0.4866(5) 0.8378(4) 1.0202(5) 0.158(3) Uani 0.742(8) 1 d PD A 1
Cl1' Cl 0.317(2) 0.7338(7) 0.9381(15) 0.306(17) Uiso 0.258(8) 1 d PD A 2
Cl2' Cl 0.3378(19) 0.8593(6) 0.9049(13) 0.202(13) Uani 0.258(8) 1 d PD A 2
Cl3' Cl 0.5085(9) 0.8097(9) 1.0130(10) 0.113(6) Uani 0.258(8) 1 d PD A 2
P1 P 0.86641(14) 0.86089(7) 0.88684(10) 0.0424(4) Uani 1 1 d . . .
P2 P 0.93568(16) 0.88677(8) 0.69700(12) 0.0538(4) Uani 1 1 d . . .
F1 F 0.6975(6) 0.6065(3) 0.6792(5) 0.137(2) Uani 1 1 d . . .
F2 F 0.6652(5) 0.6072(3) 0.8040(5) 0.129(2) Uani 1 1 d . . .
F3 F 0.7728(4) 0.6757(3) 0.7567(4) 0.1089(19) Uani 1 1 d . . .
F4 F 0.6315(7) 1.0200(4) 0.7048(6) 0.176(4) Uani 1 1 d . . .
F5 F 0.4893(9) 1.0645(3) 0.7557(6) 0.207(5) Uani 1 1 d . . .
F6 F 0.4933(9) 1.0554(4) 0.6291(7) 0.232(6) Uani 1 1 d . . .
H31 H 0.4074(11) 0.7579(5) 0.9538(9) 0.290 Uiso 0.742(8) 1 d PD A 1
H31' H 0.3212(13) 0.8122(11) 1.0224(10) 0.134 Uiso 0.258(8) 1 d PD A 2
H1B H 0.665(5) 0.8084(18) 0.630(8) 0.21(7) Uiso 1 1 d D . .
H2B H 0.577(4) 0.8682(12) 0.807(4) 0.07(3) Uiso 1 1 d D . .
S1 S 0.44691(16) 0.95566(9) 0.70371(14) 0.0667(5) Uani 1 1 d . . .
S2 S 0.5517(2) 0.69103(11) 0.7204(2) 0.0920(8) Uani 1 1 d . . .

loop_
_atom_site_aniso_label
_atom_site_aniso_U_11
_atom_site_aniso_U_22
_atom_site_aniso_U_33
_atom_site_aniso_U_23
_atom_site_aniso_U_13
_atom_site_aniso_U_12
Pt1 0.04059(15) 0.04347(15) 0.03912(15) -0.00030(10) 0.00158(10) 0.00516(11)
C1 0.070(5) 0.083(5) 0.066(5) 0.028(4) 0.019(4) 0.023(4)
C2 0.134(10) 0.117(8) 0.103(8) 0.032(7) 0.041(7) 0.053(7)
C3 0.163(13) 0.177(13) 0.105(9) 0.078(9) -0.001(9) 0.062(11)
C4 0.116(9) 0.177(13) 0.073(7) 0.049(8) 0.017(6) 0.035(9)
C5 0.117(9) 0.162(10) 0.058(6) 0.016(6) 0.018(5) 0.028(8)
C6 0.095(7) 0.121(8) 0.058(5) 0.016(5) 0.024(5) 0.033(6)
C7 0.052(4) 0.054(4) 0.048(4) -0.006(3) 0.010(3) 0.003(3)
C8 0.051(4) 0.082(5) 0.069(5) -0.002(4) 0.006(4) -0.005(4)
C9 0.044(4) 0.122(8) 0.083(6) -0.020(6) 0.006(4) 0.007(5)
C10 0.068(6) 0.118(8) 0.084(6) -0.025(6) 0.005(5) 0.022(6)
C11 0.085(7) 0.061(5) 0.109(7) -0.012(5) 0.008(5) 0.022(5)
C12 0.061(5) 0.060(4) 0.074(5) -0.006(4) 0.013(4) 0.011(4)
C13 0.110(8) 0.056(5) 0.129(8) -0.002(5) 0.066(7) -0.013(5)
C14 0.57(4) 0.076(8) 0.132(11) 0.033(8) -0.134(17) -0.128(15)
C15 0.076(6) 0.070(5) 0.121(8) -0.036(5) 0.020(5) -0.024(5)
C16 0.034(3) 0.081(5) 0.068(5) -0.007(4) -0.005(3) -0.003(4)
C17 0.038(3) 0.056(4) 0.051(4) -0.009(3) 0.002(3) -0.003(3)
C18 0.050(4) 0.060(4) 0.058(4) -0.006(3) 0.001(3) 0.014(3)
C19 0.057(5) 0.072(5) 0.091(6) -0.017(5) 0.004(4) 0.021(4)
C20 0.070(5) 0.076(5) 0.079(6) -0.033(5) 0.022(4) -0.019(5)
C21 0.077(5) 0.074(5) 0.049(4) -0.011(4) 0.008(4) -0.016(4)
C22 0.064(4) 0.057(4) 0.050(4) -0.007(3) -0.003(3) -0.007(4)
C23 0.069(5) 0.045(4) 0.039(3) -0.010(3) -0.006(3) 0.010(3)
C24 0.073(5) 0.067(5) 0.059(4) 0.013(4) 0.004(4) -0.003(4)
C25 0.117(8) 0.057(5) 0.075(5) 0.020(4) 0.009(5) 0.000(5)
C26 0.131(9) 0.059(5) 0.067(5) 0.017(4) -0.004(6) 0.011(6)
C27 0.112(8) 0.072(6) 0.072(5) -0.004(4) -0.017(5) 0.050(6)
C28 0.076(5) 0.072(5) 0.075(5) -0.010(4) -0.020(4) 0.026(4)
C29 0.103(9) 0.064(6) 0.175(12) -0.011(7) 0.061(8) -0.004(6)
C30 0.079(7) 0.072(6) 0.122(9) -0.015(6) -0.022(6) 0.011(5)
O1 0.066(3) 0.091(4) 0.043(3) -0.012(3) -0.007(2) 0.017(3)
O2 0.039(2) 0.051(2) 0.051(3) 0.002(2) 0.0005(19) 0.000(2)
O3 0.089(4) 0.092(4) 0.090(4) 0.013(3) 0.001(3) 0.037(4)
O4 0.056(4) 0.121(5) 0.199(7) 0.065(5) -0.015(4) 0.002(4)
O5 0.141(6) 0.086(4) 0.092(4) -0.025(4) -0.050(4) 0.035(4)
O6 0.148(7) 0.108(5) 0.072(4) -0.016(4) -0.027(4) -0.009(5)
O7 0.086(4) 0.067(4) 0.150(6) -0.040(4) 0.003(4) -0.016(3)
O8 0.081(5) 0.080(5) 0.253(10) -0.055(5) -0.066(6) 0.002(3)
Cl1 0.078(3) 0.354(10) 0.152(4) 0.101(5) 0.021(3) -0.039(4)
Cl2 0.092(3) 0.407(12) 0.088(3) 0.071(5) 0.006(2) 0.005(5)
Cl3 0.085(4) 0.215(7) 0.167(6) -0.062(5) -0.031(4) 0.014(4)
Cl2' 0.183(19) 0.069(8) 0.34(3) 0.091(12) -0.084(18) -0.010(8)
Cl3' 0.046(6) 0.200(19) 0.092(8) 0.005(10) 0.010(5) 0.010(8)
P1 0.0379(8) 0.0460(9) 0.0427(8) -0.0036(7) -0.0023(7) 0.0052(7)
P2 0.0561(11) 0.0504(10) 0.0564(10) 0.0054(8) 0.0159(8) 0.0064(9)
F1 0.139(6) 0.103(5) 0.168(6) -0.042(5) 0.001(5) 0.032(4)
F2 0.107(5) 0.094(4) 0.183(6) 0.040(4) -0.005(4) 0.011(4)
F3 0.062(3) 0.109(5) 0.153(5) 0.001(3) -0.014(3) -0.008(3)
F4 0.108(6) 0.145(6) 0.280(10) -0.048(6) 0.056(6) -0.068(5)
F5 0.258(11) 0.072(4) 0.305(11) -0.061(6) 0.116(9) -0.022(5)
F6 0.240(11) 0.147(7) 0.319(13) 0.159(8) 0.095(9) 0.001(7)
S1 0.0540(11) 0.0496(10) 0.0942(15) 0.0113(10) -0.0143(10) 0.0023(8)
S2 0.0760(15) 0.0620(13) 0.132(2) -0.0115(14) -0.0371(15) 0.0074(12)

loop_
_atom_type_symbol
_atom_type_description
_atom_type_scat_dispersion_real
_atom_type_scat_dispersion_imag
_atom_type_scat_source
C C 0.0033 0.0016 'International Tables Vol C Tables 4.2.6.8 and 6.1.1.4'
H H 0.0000 0.0000 'International Tables Vol C Tables 4.2.6.8 and 6.1.1.4'
O O 0.0106 0.0060 'International Tables Vol C Tables 4.2.6.8 and 6.1.1.4'
P P 0.1023 0.0942 'International Tables Vol C Tables 4.2.6.8 and 6.1.1.4'
Pt Pt -1.7033 8.3905 'International Tables Vol C Tables 4.2.6.8 and 6.1.1.4'
S S 0.1246 0.1234 'International Tables Vol C Tables 4.2.6.8 and 6.1.1.4'
F F 0.0171 0.0103 'International Tables Vol C Tables 4.2.6.8 and 6.1.1.4'
Cl Cl 0.1484 0.1585 'International Tables Vol C Tables 4.2.6.8 and 6.1.1.4'

loop_
_geom_angle_atom_site_label_1
_geom_angle_atom_site_label_2
_geom_angle_atom_site_label_3
_geom_angle
O2 Pt1 O1 84.72(19)
O2 Pt1 P2 176.35(12)
O1 Pt1 P2 93.26(16)
O2 Pt1 P1 87.32(12)
O1 Pt1 P1 169.99(17)
P2 Pt1 P1 95.01(7)
C6 C1 C2 116.3(8)
C6 C1 P2 123.5(6)
C2 C1 P2 120.2(7)
C3 C2 C1 122.5(10)
C3 C2 H2 118.7
C1 C2 H2 118.7
C4 C3 C2 118.8(11)
C4 C3 H3 120.6
C2 C3 H3 120.6
C5 C4 C3 119.9(10)
C5 C4 H4 120.1
C3 C4 H4 120.1
C4 C5 C6 121.6(10)
C4 C5 H5 119.2
C6 C5 H5 119.2
C1 C6 C5 120.7(9)
C1 C6 H6 119.6
C5 C6 H6 119.6
C12 C7 C8 118.8(7)
C12 C7 P2 119.7(5)
C8 C7 P2 121.5(6)
C9 C8 C7 120.3(8)
C9 C8 H8 119.8
C7 C8 H8 119.8
C10 C9 C8 119.5(8)
C10 C9 H9 120.3
C8 C9 H9 120.3
C11 C10 C9 121.3(9)
C11 C10 H10 119.3
C9 C10 H10 119.3
C10 C11 C12 120.0(9)
C10 C11 H11 120.0
C12 C11 H11 120.0
C7 C12 C11 120.1(8)
C7 C12 H12 119.9
C11 C12 H12 119.9
C14 C13 P2 125.7(8)
C14 C13 H13A 105.9
P2 C13 H13A 105.9
C14 C13 H13B 105.9
P2 C13 H13B 105.9
H13A C13 H13B 106.2
C13 C14 C15 143.4(11)
C13 C14 H14A 101.1
C15 C14 H14A 101.1
C13 C14 H14B 101.1
C15 C14 H14B 101.1
H14A C14 H14B 104.5
C14 C15 C16 116.9(8)
C14 C15 H15A 108.1
C16 C15 H15A 108.1
C14 C15 H15B 108.1
C16 C15 H15B 108.1
H15A C15 H15B 107.3
C15 C16 P1 115.0(5)
C15 C16 H16A 108.5
P1 C16 H16A 108.5
C15 C16 H16B 108.5
P1 C16 H16B 108.5
H16A C16 H16B 107.5
C18 C17 C22 119.6(6)
C18 C17 P1 120.8(5)
C22 C17 P1 119.5(5)
C17 C18 C19 120.1(7)
C17 C18 H18 119.9
C19 C18 H18 119.9
C20 C19 C18 119.9(7)
C20 C19 H19 120.1
C18 C19 H19 120.1
C21 C20 C19 120.2(7)
C21 C20 H20 119.9
C19 C20 H20 119.9
C20 C21 C22 120.4(7)
C20 C21 H21 119.8
C22 C21 H21 119.8
C21 C22 C17 119.8(7)
C21 C22 H22 120.1
C17 C22 H22 120.1
C24 C23 C28 118.5(7)
C24 C23 P1 120.1(5)
C28 C23 P1 121.4(6)
C23 C24 C25 119.8(8)
C23 C24 H24 120.1
C25 C24 H24 120.1
C26 C25 C24 120.9(9)
C26 C25 H25 119.5
C24 C25 H25 119.5
C27 C26 C25 120.8(8)
C27 C26 H26 119.6
C25 C26 H26 119.6
C26 C27 C28 120.6(8)
C26 C27 H27 119.7
C28 C27 H27 119.7
C23 C28 C27 119.4(9)
C23 C28 H28 120.3
C27 C28 H28 120.3
F6 C29 F5 108.0(11)
F6 C29 F4 108.4(10)
F5 C29 F4 107.8(13)
F6 C29 S1 112.8(11)
F5 C29 S1 110.4(8)
F4 C29 S1 109.3(8)
F1 C30 F3 111.2(11)
F1 C30 F2 107.1(9)
F3 C30 F2 106.8(9)
F1 C30 S2 112.9(8)
F3 C30 S2 111.0(7)
F2 C30 S2 107.6(8)
Cl1 C31 Cl2 111.7(5)
Cl1 C31 Cl3 113.4(6)
Cl2 C31 Cl3 113.7(6)
Cl1 C31 H31 107.7(9)
Cl2 C31 H31 105.2(9)
Cl3 C31 H31 104.3(9)
Cl1 C31 H31' 27.8(11)
Cl2 C31 H31' 112.3(12)
Cl3 C31 H31' 89.6(11)
H31 C31 H31' 130.2(14)
Pt1 O1 H1A 109.5
Pt1 O1 H1B 120(7)
H1A O1 H1B 117.7
Pt1 O2 H2A 109.5
Pt1 O2 H2B 106(5)
H2A O2 H2B 118.6
C31 Cl1 H31' 36.0(9)
C16 P1 C23 105.7(3)
C16 P1 C17 104.1(3)
C23 P1 C17 107.3(3)
C16 P1 Pt1 120.6(3)
C23 P1 Pt1 108.1(2)
C17 P1 Pt1 110.4(2)
C7 P2 C1 106.1(3)
C7 P2 C13 108.8(4)
C1 P2 C13 101.4(5)
C7 P2 Pt1 112.8(2)
C1 P2 Pt1 110.5(3)
C13 P2 Pt1 116.2(3)
O5 S1 O4 117.1(5)
O5 S1 O3 113.4(3)
O4 S1 O3 113.3(4)
O5 S1 C29 103.6(5)
O4 S1 C29 104.0(5)
O3 S1 C29 103.3(6)
O6 S2 O8 116.4(5)
O6 S2 O7 115.0(4)
O8 S2 O7 114.8(5)
O6 S2 C30 99.4(6)
O8 S2 C30 103.2(4)
O7 S2 C30 105.0(5)

loop_
_geom_bond_atom_site_label_1
_geom_bond_atom_site_label_2
_geom_bond_distance
Pt1 O2 2.118(4)
Pt1 O1 2.134(5)
Pt1 P2 2.2197(19)
Pt1 P1 2.2211(18)
C1 C6 1.351(11)
C1 C2 1.377(12)
C1 P2 1.818(8)
C2 C3 1.368(14)
C2 H2 0.9300
C3 C4 1.337(16)
C3 H3 0.9300
C4 C5 1.331(15)
C4 H4 0.9300
C5 C6 1.365(13)
C5 H5 0.9300
C6 H6 0.9300
C7 C12 1.375(10)
C7 C8 1.391(10)
C7 P2 1.805(7)
C8 C9 1.366(11)
C8 H8 0.9300
C9 C10 1.362(13)
C9 H9 0.9300
C10 C11 1.346(12)
C10 H10 0.9300
C11 C12 1.377(10)
C11 H11 0.9300
C12 H12 0.9300
C13 C14 1.315(15)
C13 P2 1.825(9)
C13 H13A 0.9700
C13 H13B 0.9700
C14 C15 1.396(14)
C14 H14A 0.9700
C14 H14B 0.9700
C15 C16 1.525(11)
C15 H15A 0.9700
C15 H15B 0.9700
C16 P1 1.802(6)
C16 H16A 0.9700
C16 H16B 0.9700
C17 C18 1.364(9)
C17 C22 1.390(8)
C17 P1 1.809(6)
C18 C19 1.381(9)
C18 H18 0.9300
C19 C20 1.378(11)
C19 H19 0.9300
C20 C21 1.351(11)
C20 H20 0.9300
C21 C22 1.378(9)
C21 H21 0.9300
C22 H22 0.9300
C23 C24 1.373(10)
C23 C28 1.377(10)
C23 P1 1.807(7)
C24 C25 1.380(10)
C24 H24 0.9300
C25 C26 1.328(13)
C25 H25 0.9300
C26 C27 1.325(13)
C26 H26 0.9300
C27 C28 1.394(12)
C27 H27 0.9300
C28 H28 0.9300
C29 F6 1.258(15)
C29 F5 1.293(12)
C29 F4 1.319(14)
C29 S1 1.777(10)
C30 F1 1.255(11)
C30 F3 1.295(12)
C30 F2 1.328(12)
C30 S2 1.835(10)
C31 Cl1 1.630(7)
C31 Cl2 1.665(8)
C31 Cl3 1.682(8)
C31 H31 1.063(9)
C31 H31' 1.068(9)
O1 H1A 0.8200
O1 H1B 0.852(11)
O2 H2A 0.8200
O2 H2B 0.852(10)
O3 S1 1.435(6)
O4 S1 1.425(6)
O5 S1 1.395(6)
O6 S2 1.368(7)
O7 S2 1.431(6)
O8 S2 1.430(7)
Cl1 H31' 0.848(19)
Cl1' H31 1.18(2)

loop_
_geom_hbond_atom_site_label_D
_geom_hbond_atom_site_label_H
_geom_hbond_atom_site_label_A
_geom_hbond_distance_DH
_geom_hbond_distance_HA
_geom_hbond_distance_DA
_geom_hbond_angle_DHA
O2 H2A S2 0.82 2.82 3.617(5) 165.6
O2 H2B S1 0.852(10) 2.88(3) 3.673(5) 156(6)
O2 H2A O7 0.82 1.79 2.602(7) 168.6
O1 H1A O5 0.82 1.88 2.701(8) 176.4
O2 H2B O3 0.852(10) 1.790(12) 2.641(7) 177(4)
O1 H1B O6 0.852(11) 2.09(8) 2.826(10) 145(12)

loop_
_geom_torsion_atom_site_label_1
_geom_torsion_atom_site_label_2
_geom_torsion_atom_site_label_3
_geom_torsion_atom_site_label_4
_geom_torsion
C6 C1 C2 C3 -2.8(18)
P2 C1 C2 C3 176.9(11)
C1 C2 C3 C4 4(2)
C2 C3 C4 C5 -3(2)
C3 C4 C5 C6 2(2)
C2 C1 C6 C5 1.7(15)
P2 C1 C6 C5 -178.1(8)
C4 C5 C6 C1 -1.4(19)
C12 C7 C8 C9 -0.3(11)
P2 C7 C8 C9 -179.2(6)
C7 C8 C9 C10 0.3(13)
C8 C9 C10 C11 -0.5(14)
C9 C10 C11 C12 0.7(14)
C8 C7 C12 C11 0.5(11)
P2 C7 C12 C11 179.4(6)
C10 C11 C12 C7 -0.7(13)
P2 C13 C14 C15 6(4)
C13 C14 C15 C16 14(4)
C14 C15 C16 P1 -77.9(14)
C22 C17 C18 C19 -0.6(10)
P1 C17 C18 C19 -177.2(6)
C17 C18 C19 C20 1.3(12)
C18 C19 C20 C21 -1.9(12)
C19 C20 C21 C22 1.8(12)
C20 C21 C22 C17 -1.0(11)
C18 C17 C22 C21 0.4(10)
P1 C17 C22 C21 177.1(5)
C28 C23 C24 C25 -1.0(11)
P1 C23 C24 C25 177.8(6)
C23 C24 C25 C26 0.8(13)
C24 C25 C26 C27 0.1(14)
C25 C26 C27 C28 -0.7(14)
C24 C23 C28 C27 0.4(10)
P1 C23 C28 C27 -178.4(6)
C26 C27 C28 C23 0.4(12)
C15 C16 P1 C23 -171.2(6)
C15 C16 P1 C17 -58.3(7)
C15 C16 P1 Pt1 66.1(6)
C24 C23 P1 C16 158.8(6)
C28 C23 P1 C16 -22.4(6)
C24 C23 P1 C17 48.2(6)
C28 C23 P1 C17 -133.0(5)
C24 C23 P1 Pt1 -70.9(5)
C28 C23 P1 Pt1 107.9(5)
C18 C17 P1 C16 100.6(6)
C22 C17 P1 C16 -75.9(6)
C18 C17 P1 C23 -147.7(6)
C22 C17 P1 C23 35.8(6)
C18 C17 P1 Pt1 -30.1(6)
C22 C17 P1 Pt1 153.3(5)
O2 Pt1 P1 C16 -168.4(3)
O1 Pt1 P1 C16 154.3(9)
P2 Pt1 P1 C16 8.8(3)
O2 Pt1 P1 C23 70.1(3)
O1 Pt1 P1 C23 32.8(9)
P2 Pt1 P1 C23 -112.8(3)
O2 Pt1 P1 C17 -47.0(3)
O1 Pt1 P1 C17 -84.3(9)
P2 Pt1 P1 C17 130.2(2)
C12 C7 P2 C1 -104.5(6)
C8 C7 P2 C1 74.4(7)
C12 C7 P2 C13 147.1(6)
C8 C7 P2 C13 -34.0(7)
C12 C7 P2 Pt1 16.7(6)
C8 C7 P2 Pt1 -164.4(5)
C6 C1 P2 C7 5.3(9)
C2 C1 P2 C7 -174.4(8)
C6 C1 P2 C13 118.9(9)
C2 C1 P2 C13 -60.8(9)
C6 C1 P2 Pt1 -117.3(8)
C2 C1 P2 Pt1 63.0(9)
C14 C13 P2 C7 -81.9(16)
C14 C13 P2 C1 166.5(16)
C14 C13 P2 Pt1 46.7(17)
O2 Pt1 P2 C7 -162.4(19)
O1 Pt1 P2 C7 -106.2(3)
P1 Pt1 P2 C7 68.1(2)
O2 Pt1 P2 C1 -44(2)
O1 Pt1 P2 C1 12.4(3)
P1 Pt1 P2 C1 -173.3(3)
O2 Pt1 P2 C13 71(2)
O1 Pt1 P2 C13 127.1(5)
P1 Pt1 P2 C13 -58.5(4)
F6 C29 S1 O5 62.1(10)
F5 C29 S1 O5 -176.9(10)
F4 C29 S1 O5 -58.5(11)
F6 C29 S1 O4 -60.7(10)
F5 C29 S1 O4 60.2(12)
F4 C29 S1 O4 178.6(9)
F6 C29 S1 O3 -179.3(9)
F5 C29 S1 O3 -58.4(11)
F4 C29 S1 O3 60.0(10)
F1 C30 S2 O6 -63.5(10)
F3 C30 S2 O6 62.1(9)
F2 C30 S2 O6 178.6(7)
F1 C30 S2 O8 56.6(11)
F3 C30 S2 O8 -177.8(9)
F2 C30 S2 O8 -61.3(9)
F1 C30 S2 O7 177.3(9)
F3 C30 S2 O7 -57.1(10)
F2 C30 S2 O7 59.4(8)
